data_7108648
loop_
_publ_author_name
'Christina Y. Tang'
'Nicholas Phillips'
'Michael J. Kelly'
'Simon Aldridge'

_publ_section_title
;
 Hydrogen shuttling: synthesis and reactivity of a 14-electron iridium
 complex featuring a bis(alkyl) tethered N-heterocyclic carbene ligand
;
_journal_name_full Chem.Commun.
_journal_page_first 11999
_journal_paper_doi 10.1039/c2cc35947b
_journal_volume 48
_journal_year 2012
_chemical_formula_moiety 'C42 H46 Ir N4, C32 H12 B F24'
_chemical_formula_sum 'C74 H58 B F24 Ir N4'
_chemical_formula_weight 1662.28
_space_group_IT_number 14
_symmetry_cell_setting monoclinic
_symmetry_space_group_name_Hall '-P 2yn'
_symmetry_space_group_name_H-M 'P 1 21/n 1'
_atom_sites_solution_hydrogens geom
_atom_sites_solution_primary direct
_audit_creation_date 11-06-19
_audit_creation_method CRYSTALS_ver_14.06
_cell_angle_alpha 90
_cell_angle_beta 104.8975(5)
_cell_angle_gamma 90
_cell_formula_units_Z 4
_cell_length_a 16.9900(2)
_cell_length_b 20.4349(2)
_cell_length_c 21.0342(3)
_cell_measurement_reflns_used 16163
_cell_measurement_temperature 150
_cell_measurement_theta_max 27
_cell_measurement_theta_min 5
_cell_volume 7057.37(15)
_computing_cell_refinement 'DENZO/SCALEPACK (Otwinowski & Minor, 1997)'
_computing_data_collection 'COLLECT (Nonius, 2001).'
_computing_data_reduction 'DENZO/SCALEPACK (Otwinowski & Minor, 1997)'
_computing_molecular_graphics 'CAMERON (Watkin et al., 1996)'
_computing_publication_material 'CRYSTALS (Betteridge et al., 2003)'
_computing_structure_refinement 'CRYSTALS (Betteridge et al., 2003)'
_computing_structure_solution 'SIR92 (Altomare et al., 1994)'
_diffrn_ambient_temperature 150
_diffrn_measured_fraction_theta_full 0.993
_diffrn_measured_fraction_theta_max 0.991
_diffrn_measurement_device Area
_diffrn_measurement_device_type 'Nonius KappaCCD'
_diffrn_measurement_method \w
_diffrn_radiation_monochromator graphite
_diffrn_radiation_type 'Mo K\a'
_diffrn_radiation_wavelength 0.71073
_diffrn_reflns_av_R_equivalents 0.039
_diffrn_reflns_limit_h_max 22
_diffrn_reflns_limit_h_min -22
_diffrn_reflns_limit_k_max 26
_diffrn_reflns_limit_k_min -26
_diffrn_reflns_limit_l_max 27
_diffrn_reflns_limit_l_min -27
_diffrn_reflns_number 31364
_diffrn_reflns_theta_full 26.908
_diffrn_reflns_theta_max 27.457
_diffrn_reflns_theta_min 5.109
_diffrn_standards_number 0
_exptl_absorpt_coefficient_mu 2.001
_exptl_absorpt_correction_T_max 0.85
_exptl_absorpt_correction_T_min 0.79
_exptl_absorpt_correction_type multi-scan
_exptl_absorpt_process_details 'DENZO/SCALEPACK (Otwinowski & Minor, 1997)'
_exptl_crystal_colour orange
_exptl_crystal_density_diffrn 1.564
_exptl_crystal_density_method 'not measured'
_exptl_crystal_description block
_exptl_crystal_F_000 3312
_exptl_crystal_size_max 0.160
_exptl_crystal_size_mid 0.120
_exptl_crystal_size_min 0.080
_refine_diff_density_max 2.04
_refine_diff_density_min -1.13
_refine_ls_extinction_coef 180(20)
_refine_ls_extinction_method 'Larson (1970), Equation 22'
_refine_ls_goodness_of_fit_ref 0.9983
_refine_ls_hydrogen_treatment constr
_refine_ls_matrix_type full
_refine_ls_number_parameters 1073
_refine_ls_number_reflns 16000
_refine_ls_number_restraints 810
_refine_ls_R_factor_all 0.0662
_refine_ls_R_factor_gt 0.0440
_refine_ls_shift/su_max 0.0184885
_refine_ls_shift/su_mean 0.0001961
_refine_ls_structure_factor_coef Fsqd
_refine_ls_weighting_details
;
Method= Modified Sheldrick
w=1/[\s^2^(F^2^) + ( 0.03P)^2^ +15.23P]
,where P=(max(Fo^2^,0) + 2Fc^2^)/3
;
_refine_ls_weighting_scheme calc
_refine_ls_wR_factor_all 0.0923
_refine_ls_wR_factor_gt 0.0854
_refine_ls_wR_factor_ref 0.0923
_reflns_limit_h_max 21
_reflns_limit_h_min -22
_reflns_limit_k_max 26
_reflns_limit_k_min 0
_reflns_limit_l_max 27
_reflns_limit_l_min 0
_reflns_number_gt 12251
_reflns_number_total 16000
_reflns_threshold_expression I>2.0\s(I)
_oxford_diffrn_Wilson_B_factor 2.27
_oxford_diffrn_Wilson_scale 132.91
_oxford_refine_ls_r_factor_ref 0.0662
_oxford_refine_ls_scale 0.092272(17)
_oxford_reflns_number_all 16000
_oxford_reflns_threshold_expression_ref I>-3.0\s(I)
_oxford_structure_analysis_title '4081615 163ct10'
_cod_data_source_file c2cc35947b.txt
_cod_data_source_block 163CTMK11
_cod_original_sg_symbol_H-M 'P 1 21/n 1 '
_cod_original_formula_sum 'C74 H58 B1 F24 Ir1 N4'
_cod_database_code 7108648

loop_
_symmetry_equiv_pos_as_xyz
x,y,z
-x,-y,-z
-x+1/2,y+1/2,-z+1/2
x+1/2,-y+1/2,z+1/2

loop_
_atom_site_label
_atom_site_type_symbol
_atom_site_fract_x
_atom_site_fract_y
_atom_site_fract_z
_atom_site_U_iso_or_equiv
_atom_site_occupancy
_atom_site_adp_type
_atom_site_refinement_flags_posn
_atom_site_disorder_assembly
_atom_site_disorder_group
F340 F 0.5021(4) 0.3345(4) 0.4460(3) 0.0718 0.4199 Uani D 5 1
F341 F 0.4473(5) 0.4140(3) 0.3852(4) 0.0776 0.4199 Uani D 5 1
F342 F 0.4541(5) 0.3216(4) 0.3422(3) 0.0646 0.4199 Uani D 5 1
F343 F 0.4989(3) 0.3730(3) 0.4438(3) 0.0799 0.5801 Uani D 5 2
F344 F 0.4176(3) 0.4023(2) 0.3525(3) 0.0759 0.5801 Uani D 5 2
F345 F 0.4738(4) 0.3073(3) 0.3626(3) 0.0660 0.5801 Uani D 5 2
F330 F -0.1083(7) 0.4810(4) 0.3858(5) 0.0492 0.2545 Uani D 4 1
F331 F -0.0819(7) 0.4121(5) 0.4644(4) 0.0529 0.2545 Uani D 4 1
F332 F -0.0841(7) 0.3822(4) 0.3675(4) 0.0560 0.2545 Uani D 4 1
F333 F -0.1066(3) 0.4818(2) 0.41411(19) 0.0622 0.7455 Uani D 4 2
F334 F -0.0832(3) 0.3834(2) 0.4460(2) 0.0768 0.7455 Uani D 4 2
F335 F -0.0853(2) 0.40985(18) 0.34741(17) 0.0539 0.7455 Uani D 4 2
F92 F 0.05124(14) 0.37987(11) 0.70432(12) 0.0405 1.0000 Uani . . .
F94 F -0.01584(17) 0.29609(17) 0.6626(2) 0.0853 1.0000 Uani . . .
F95 F 0.0699(2) 0.28951(17) 0.75554(17) 0.0895 1.0000 Uani . . .
F129 F 0.2191(2) 0.18369(15) 0.30140(14) 0.0698 1.0000 Uani . . .
F130 F 0.2234(2) 0.14195(14) 0.39460(15) 0.0660 1.0000 Uani . . .
F131 F 0.12476(18) 0.20481(16) 0.34846(18) 0.0754 1.0000 Uani . . .
F157 F 0.25176(16) 0.12086(12) 0.59306(13) 0.0478 1.0000 Uani . . .
F158 F 0.32241(18) 0.14790(14) 0.68866(14) 0.0630 1.0000 Uani . . .
F159 F 0.2016(2) 0.10713(13) 0.67530(17) 0.0682 1.0000 Uani . . .
F301 F 0.5745(4) 0.4180(4) 0.7420(3) 0.0634 0.5052 Uani D 1 1
F302 F 0.5558(4) 0.3544(3) 0.6600(3) 0.0845 0.5052 Uani D 1 1
F303 F 0.4949(4) 0.3359(3) 0.7355(3) 0.0744 0.5052 Uani D 1 1
F304 F 0.5550(4) 0.4113(4) 0.7577(3) 0.0543 0.4948 Uani D 1 2
F305 F 0.5713(4) 0.3888(3) 0.6626(3) 0.0858 0.4948 Uani D 1 2
F306 F 0.5119(4) 0.3213(2) 0.7115(4) 0.0793 0.4948 Uani D 1 2
F310 F 0.3358(4) 0.6235(4) 0.6036(3) 0.0457 0.4768 Uani D 2 1
F311 F 0.4121(4) 0.6158(5) 0.7023(3) 0.0509 0.4768 Uani D 2 1
F312 F 0.2838(4) 0.5968(5) 0.6829(4) 0.0453 0.4768 Uani D 2 1
F313 F 0.3629(4) 0.6265(4) 0.6118(3) 0.0481 0.5232 Uani D 2 2
F314 F 0.3989(4) 0.6087(4) 0.7161(3) 0.0512 0.5232 Uani D 2 2
F315 F 0.2728(3) 0.6010(5) 0.6627(3) 0.0435 0.5232 Uani D 2 2
F320 F 0.1399(5) 0.5743(5) 0.3204(3) 0.0573 0.4386 Uani D 3 1
F321 F 0.2492(3) 0.5775(4) 0.3981(4) 0.0745 0.4386 Uani D 3 1
F322 F 0.1409(4) 0.6248(3) 0.4102(4) 0.0658 0.4386 Uani D 3 1
F323 F 0.1207(4) 0.5863(4) 0.3265(2) 0.0535 0.5614 Uani D 3 2
F324 F 0.2426(3) 0.5572(3) 0.3763(3) 0.0615 0.5614 Uani D 3 2
F325 F 0.1772(3) 0.6254(3) 0.4215(3) 0.0710 0.5614 Uani D 3 2
C2 C 0.1671(2) 0.48076(19) -0.06636(19) 0.0281 1.0000 Uani . . .
C4 C 0.0962(2) 0.5574(2) -0.01010(19) 0.0309 1.0000 Uani . . .
C5 C 0.1112(2) 0.5178(2) 0.0469(2) 0.0316 1.0000 Uani . . .
C6 C 0.1338(2) 0.4469(2) 0.0454(2) 0.0331 1.0000 Uani . . .
C9 C 0.1010(2) 0.5461(2) 0.1044(2) 0.0352 1.0000 Uani . . .
C10 C 0.0744(3) 0.6103(2) 0.1060(2) 0.0399 1.0000 Uani . . .
C11 C 0.0602(2) 0.6469(2) 0.0491(2) 0.0378 1.0000 Uani . . .
C12 C 0.0724(2) 0.6223(2) -0.0097(2) 0.0328 1.0000 Uani . . .
C13 C 0.0586(3) 0.6674(2) -0.0682(2) 0.0422 1.0000 Uani . . .
C18 C 0.0607(3) 0.6388(2) 0.1691(3) 0.0536 1.0000 Uani . . .
C23 C 0.0592(2) 0.5328(2) -0.1328(2) 0.0329 1.0000 Uani . . .
C24 C 0.0879(2) 0.4916(2) -0.1706(2) 0.0331 1.0000 Uani . . .
C26 C 0.2027(2) 0.4073(2) -0.1461(2) 0.0328 1.0000 Uani . . .
C27 C 0.2208(3) 0.3555(2) -0.1014(2) 0.0403 1.0000 Uani . . .
C28 C 0.1915(3) 0.3553(2) -0.0394(2) 0.0475 1.0000 Uani . . .
C29 C 0.2704(3) 0.3053(2) -0.1141(2) 0.0470 1.0000 Uani . . .
C30 C 0.2998(3) 0.3058(2) -0.1705(2) 0.0449 1.0000 Uani . . .
C31 C 0.2802(3) 0.3583(2) -0.2128(2) 0.0391 1.0000 Uani . . .
C32 C 0.2324(2) 0.4105(2) -0.2018(2) 0.0322 1.0000 Uani . . .
C33 C 0.2178(3) 0.4673(2) -0.2485(2) 0.0407 1.0000 Uani . . .
C38 C 0.3537(3) 0.2508(3) -0.1830(3) 0.0620 1.0000 Uani . . .
C45 C 0.3137(2) 0.39175(19) 0.0942(2) 0.0319 1.0000 Uani . . .
C47 C 0.4094(2) 0.4111(2) 0.0308(2) 0.0341 1.0000 Uani . . .
C48 C 0.3818(2) 0.4751(2) 0.0106(2) 0.0358 1.0000 Uani . . .
C49 C 0.3908(2) 0.4958(2) -0.0509(2) 0.0391 1.0000 Uani . . .
C50 C 0.4270(2) 0.4567(2) -0.0891(2) 0.0397 1.0000 Uani . . .
C51 C 0.4551(3) 0.3955(2) -0.0654(2) 0.0417 1.0000 Uani . . .
C52 C 0.4462(2) 0.3705(2) -0.0061(2) 0.0394 1.0000 Uani . . .
C53 C 0.4731(3) 0.3021(2) 0.0151(3) 0.0532 1.0000 Uani . . .
C58 C 0.4359(3) 0.4800(3) -0.1550(2) 0.0514 1.0000 Uani . . .
C63 C 0.3521(3) 0.5240(2) 0.0546(2) 0.0460 1.0000 Uani . . .
C67 C 0.4438(3) 0.3632(2) 0.1475(2) 0.0455 1.0000 Uani . . .
C68 C 0.3969(3) 0.3514(2) 0.1882(2) 0.0467 1.0000 Uani . . .
C70 C 0.2500(2) 0.3653(2) 0.1851(2) 0.0351 1.0000 Uani . . .
C71 C 0.2030(3) 0.3092(2) 0.1774(2) 0.0404 1.0000 Uani . . .
C72 C 0.2198(4) 0.2516(2) 0.1379(3) 0.0625 1.0000 Uani . . .
C76 C 0.1387(3) 0.3076(2) 0.2078(2) 0.0451 1.0000 Uani . . .
C77 C 0.1228(3) 0.3593(2) 0.2448(2) 0.0442 1.0000 Uani . . .
C78 C 0.1712(3) 0.4142(2) 0.2514(2) 0.0466 1.0000 Uani . . .
C79 C 0.2363(3) 0.4189(2) 0.2223(2) 0.0431 1.0000 Uani . . .
C80 C 0.2877(3) 0.4798(2) 0.2285(3) 0.0573 1.0000 Uani . . .
C85 C 0.0538(3) 0.3554(3) 0.2783(3) 0.0638 1.0000 Uani . . .
C93 C 0.0570(3) 0.3154(2) 0.6959(2) 0.0384 1.0000 Uani . . .
C96 C 0.1215(2) 0.29689(18) 0.66265(19) 0.0284 1.0000 Uani . . .
C97 C 0.1545(2) 0.23479(18) 0.67395(19) 0.0299 1.0000 Uani . . .
C98 C 0.2109(2) 0.21569(19) 0.64006(19) 0.0308 1.0000 Uani . . .
C99 C 0.2334(2) 0.25850(19) 0.5965(2) 0.0302 1.0000 Uani . . .
C100 C 0.2020(2) 0.32182(18) 0.58427(18) 0.0270 1.0000 Uani . . .
C101 C 0.1447(2) 0.33936(18) 0.61888(19) 0.0271 1.0000 Uani . . .
C104 C 0.1670(2) 0.42018(18) 0.49136(19) 0.0287 1.0000 Uani . . .
C105 C 0.0831(2) 0.40716(19) 0.47400(19) 0.0305 1.0000 Uani . . .
C106 C 0.0280(2) 0.4463(2) 0.4298(2) 0.0341 1.0000 Uani . . .
C107 C 0.0544(3) 0.5003(2) 0.4011(2) 0.0411 1.0000 Uani . . .
C108 C 0.1375(3) 0.5132(2) 0.4158(2) 0.0378 1.0000 Uani . . .
C109 C 0.1919(2) 0.4732(2) 0.4595(2) 0.0333 1.0000 Uani . . .
C111 C 0.16827(18) 0.57051(13) 0.38571(15) 0.0579 1.0000 Uani D . .
C116 C -0.06063(11) 0.43028(15) 0.40997(14) 0.0461 1.0000 Uani D . .
C121 C 0.2723(2) 0.33402(18) 0.48300(19) 0.0289 1.0000 Uani . . .
C122 C 0.3422(2) 0.3546(2) 0.4647(2) 0.0325 1.0000 Uani . . .
C123 C 0.3653(3) 0.3266(2) 0.4120(2) 0.0395 1.0000 Uani . . .
C124 C 0.3195(3) 0.2762(2) 0.3751(2) 0.0403 1.0000 Uani . . .
C125 C 0.2519(2) 0.2545(2) 0.3938(2) 0.0346 1.0000 Uani . . .
C126 C 0.2287(2) 0.28293(19) 0.4458(2) 0.0313 1.0000 Uani . . .
C128 C 0.2049(3) 0.1974(2) 0.3593(2) 0.0455 1.0000 Uani . . .
C133 C 0.43898(17) 0.35092(17) 0.39447(17) 0.0632 1.0000 Uani D . .
C138 C 0.3075(2) 0.41606(19) 0.58850(19) 0.0291 1.0000 Uani . . .
C139 C 0.2997(2) 0.48226(19) 0.60296(19) 0.0287 1.0000 Uani . . .
C140 C 0.3614(2) 0.51703(19) 0.64664(19) 0.0302 1.0000 Uani . . .
C141 C 0.34899(16) 0.58741(9) 0.65902(14) 0.0412 1.0000 Uani D . .
C145 C 0.4340(2) 0.4863(2) 0.6779(2) 0.0356 1.0000 Uani . . .
C146 C 0.4421(2) 0.4201(2) 0.6658(2) 0.0371 1.0000 Uani . . .
C147 C 0.3806(2) 0.3861(2) 0.6222(2) 0.0344 1.0000 Uani . . .
C149 C 0.51684(16) 0.38473(16) 0.69932(16) 0.0645 1.0000 Uani D . .
C156 C 0.2463(3) 0.1487(2) 0.6494(2) 0.0389 1.0000 Uani . . .
Ir1 Ir 0.238751(9) 0.437259(7) 0.013687(7) 0.0286 1.0000 Uani . . .
N3 N 0.10791(18) 0.52630(16) -0.06842(15) 0.0290 1.0000 Uani . . .
N25 N 0.15520(19) 0.45974(16) -0.12951(16) 0.0316 1.0000 Uani . . .
N46 N 0.39266(19) 0.38755(17) 0.09026(17) 0.0346 1.0000 Uani . . .
N69 N 0.3176(2) 0.36864(17) 0.15558(18) 0.0380 1.0000 Uani . . .
B103 B 0.2364(3) 0.3731(2) 0.5379(2) 0.0287 1.0000 Uani . . .
H61 H 0.1414 0.4277 0.0891 0.0399 1.0000 Uiso . . .
H62 H 0.0894 0.4229 0.0148 0.0403 1.0000 Uiso . . .
H91 H 0.1130 0.5203 0.1439 0.0426 1.0000 Uiso . . .
H111 H 0.0411 0.6904 0.0495 0.0453 1.0000 Uiso . . .
H133 H 0.0717 0.7120 -0.0538 0.0632 1.0000 Uiso . . .
H132 H 0.0918 0.6544 -0.0974 0.0630 1.0000 Uiso . . .
H131 H 0.0020 0.6656 -0.0927 0.0629 1.0000 Uiso . . .
H181 H 0.0381 0.6829 0.1630 0.0812 1.0000 Uiso . . .
H183 H 0.1118 0.6402 0.2023 0.0811 1.0000 Uiso . . .
H182 H 0.0244 0.6110 0.1850 0.0813 1.0000 Uiso . . .
H231 H 0.0139 0.5614 -0.1459 0.0396 1.0000 Uiso . . .
H241 H 0.0677 0.4839 -0.2170 0.0396 1.0000 Uiso . . .
H282 H 0.1306 0.3545 -0.0525 0.0591 1.0000 Uiso . . .
H281 H 0.2101 0.3150 -0.0129 0.0595 1.0000 Uiso . . .
H291 H 0.2838 0.2691 -0.0837 0.0561 1.0000 Uiso . . .
H311 H 0.3000 0.3594 -0.2513 0.0461 1.0000 Uiso . . .
H332 H 0.2592 0.4695 -0.2727 0.0614 1.0000 Uiso . . .
H331 H 0.2187 0.5080 -0.2247 0.0607 1.0000 Uiso . . .
H333 H 0.1654 0.4632 -0.2805 0.0612 1.0000 Uiso . . .
H382 H 0.3695 0.2586 -0.2236 0.0953 1.0000 Uiso . . .
H381 H 0.4028 0.2477 -0.1481 0.0952 1.0000 Uiso . . .
H383 H 0.3254 0.2091 -0.1873 0.0950 1.0000 Uiso . . .
H491 H 0.3714 0.5384 -0.0660 0.0477 1.0000 Uiso . . .
H511 H 0.4806 0.3683 -0.0915 0.0488 1.0000 Uiso . . .
H531 H 0.4784 0.2765 -0.0221 0.0800 1.0000 Uiso . . .
H533 H 0.5250 0.3023 0.0483 0.0802 1.0000 Uiso . . .
H532 H 0.4327 0.2809 0.0337 0.0801 1.0000 Uiso . . .
H581 H 0.4414 0.4429 -0.1816 0.0783 1.0000 Uiso . . .
H582 H 0.4838 0.5063 -0.1495 0.0783 1.0000 Uiso . . .
H583 H 0.3895 0.5055 -0.1780 0.0784 1.0000 Uiso . . .
H671 H 0.5013 0.3564 0.1558 0.0546 1.0000 Uiso . . .
H681 H 0.4129 0.3342 0.2314 0.0553 1.0000 Uiso . . .
H722 H 0.1846 0.2160 0.1402 0.0948 1.0000 Uiso . . .
H721 H 0.2765 0.2368 0.1548 0.0956 1.0000 Uiso . . .
H723 H 0.2131 0.2636 0.0927 0.0954 1.0000 Uiso . . .
H761 H 0.1053 0.2694 0.2028 0.0541 1.0000 Uiso . . .
H781 H 0.1600 0.4510 0.2767 0.0552 1.0000 Uiso . . .
H801 H 0.2756 0.5090 0.2599 0.0873 1.0000 Uiso . . .
H803 H 0.3452 0.4685 0.2422 0.0871 1.0000 Uiso . . .
H802 H 0.2777 0.5026 0.1862 0.0873 1.0000 Uiso . . .
H851 H 0.0230 0.3949 0.2721 0.0959 1.0000 Uiso . . .
H852 H 0.0748 0.3473 0.3249 0.0963 1.0000 Uiso . . .
H853 H 0.0176 0.3197 0.2597 0.0962 1.0000 Uiso . . .
H971 H 0.1387 0.2054 0.7043 0.0356 1.0000 Uiso . . .
H991 H 0.2726 0.2440 0.5746 0.0359 1.0000 Uiso . . .
H1011 H 0.1206 0.3820 0.6120 0.0320 1.0000 Uiso . . .
H1051 H 0.0620 0.3703 0.4927 0.0373 1.0000 Uiso . . .
H1071 H 0.0161 0.5276 0.3705 0.0483 1.0000 Uiso . . .
H1091 H 0.2488 0.4822 0.4681 0.0403 1.0000 Uiso . . .
H1221 H 0.3750 0.3889 0.4890 0.0390 1.0000 Uiso . . .
H1241 H 0.3346 0.2572 0.3386 0.0487 1.0000 Uiso . . .
H1261 H 0.1808 0.2676 0.4564 0.0378 1.0000 Uiso . . .
H1391 H 0.2507 0.5049 0.5818 0.0351 1.0000 Uiso . . .
H1451 H 0.4767 0.5105 0.7067 0.0420 1.0000 Uiso . . .
H1471 H 0.3890 0.3400 0.6144 0.0413 1.0000 Uiso . . .
H631 H 0.3360 0.5635 0.0311 0.0553 1.0000 Uiso . . .
H632 H 0.3939 0.5324 0.0930 0.0553 1.0000 Uiso . . .
H633 H 0.3059 0.5059 0.0667 0.0553 1.0000 Uiso . . .

loop_
_atom_site_aniso_label
_atom_site_aniso_U_11
_atom_site_aniso_U_22
_atom_site_aniso_U_33
_atom_site_aniso_U_23
_atom_site_aniso_U_13
_atom_site_aniso_U_12
F340 0.050(3) 0.096(5) 0.076(4) 0.006(4) 0.028(3) -0.036(4)
F341 0.064(4) 0.073(4) 0.106(5) -0.008(4) 0.040(4) -0.029(4)
F342 0.063(4) 0.100(5) 0.039(3) 0.004(3) 0.029(3) -0.005(4)
F343 0.059(3) 0.119(4) 0.071(3) -0.023(3) 0.035(2) -0.049(3)
F344 0.069(4) 0.080(3) 0.083(4) 0.011(3) 0.028(3) -0.032(3)
F345 0.061(3) 0.075(3) 0.077(4) 0.004(3) 0.044(3) 0.006(3)
F330 0.038(4) 0.059(5) 0.044(5) 0.004(4) -0.001(4) 0.006(4)
F331 0.032(4) 0.075(5) 0.052(4) 0.000(4) 0.012(4) -0.020(4)
F332 0.043(4) 0.064(5) 0.064(5) -0.019(4) 0.019(4) -0.013(4)
F333 0.0333(19) 0.080(3) 0.070(3) -0.035(2) 0.007(2) 0.0150(18)
F334 0.041(2) 0.098(3) 0.081(3) 0.033(3) -0.004(2) -0.022(2)
F335 0.043(2) 0.067(2) 0.052(2) -0.021(2) 0.0117(18) -0.014(2)
F92 0.0427(13) 0.0321(13) 0.0515(16) -0.0067(11) 0.0208(12) 0.0017(10)
F94 0.0380(15) 0.082(2) 0.147(3) -0.063(2) 0.0437(19) -0.0222(15)
F95 0.133(3) 0.081(2) 0.086(2) 0.049(2) 0.085(2) 0.059(2)
F129 0.108(3) 0.0621(19) 0.0421(17) -0.0185(15) 0.0236(17) -0.0157(18)
F130 0.087(2) 0.0401(16) 0.064(2) 0.0066(14) 0.0064(17) -0.0115(15)
F131 0.0466(17) 0.080(2) 0.090(2) -0.0398(19) -0.0009(16) -0.0056(15)
F157 0.0618(17) 0.0316(13) 0.0528(16) -0.0055(12) 0.0200(14) 0.0049(12)
F158 0.0640(18) 0.0580(18) 0.0548(18) -0.0070(14) -0.0065(15) 0.0313(15)
F159 0.098(2) 0.0349(15) 0.090(2) 0.0221(15) 0.057(2) 0.0169(15)
F301 0.025(3) 0.064(4) 0.088(4) 0.009(3) -0.008(3) -0.005(3)
F302 0.069(4) 0.079(4) 0.095(4) -0.005(4) 0.002(3) 0.050(3)
F303 0.056(4) 0.056(4) 0.095(5) 0.019(3) -0.010(3) 0.017(3)
F304 0.027(3) 0.069(4) 0.060(3) 0.002(3) -0.002(3) 0.010(3)
F305 0.060(4) 0.098(5) 0.096(4) 0.003(4) 0.013(3) 0.042(4)
F306 0.055(4) 0.044(3) 0.112(5) -0.008(3) -0.028(4) 0.029(3)
F310 0.050(4) 0.030(3) 0.053(3) 0.009(3) 0.007(3) -0.006(3)
F311 0.045(3) 0.042(3) 0.063(4) -0.009(3) 0.009(3) -0.013(3)
F312 0.048(3) 0.042(3) 0.050(4) -0.003(3) 0.019(3) 0.001(3)
F313 0.047(4) 0.041(3) 0.059(3) 0.004(3) 0.018(3) -0.013(3)
F314 0.053(3) 0.044(3) 0.053(3) -0.016(3) 0.008(3) -0.006(3)
F315 0.037(3) 0.040(3) 0.054(4) -0.005(3) 0.014(3) 0.008(2)
F320 0.063(4) 0.063(4) 0.054(3) 0.023(3) 0.029(3) 0.025(3)
F321 0.056(3) 0.061(4) 0.095(5) 0.041(4) -0.002(4) -0.020(3)
F322 0.072(4) 0.047(3) 0.076(4) 0.013(3) 0.013(4) -0.011(3)
F323 0.049(3) 0.066(4) 0.053(3) 0.033(3) 0.025(2) 0.020(3)
F324 0.051(3) 0.060(4) 0.077(4) 0.020(3) 0.023(3) -0.006(3)
F325 0.081(4) 0.053(3) 0.079(4) 0.007(3) 0.021(3) -0.027(3)
C2 0.0227(18) 0.032(2) 0.030(2) -0.0013(16) 0.0062(15) -0.0028(15)
C4 0.0224(17) 0.041(2) 0.029(2) -0.0028(18) 0.0074(15) -0.0038(17)
C5 0.0236(18) 0.039(2) 0.033(2) -0.0004(18) 0.0086(16) -0.0047(16)
C6 0.0280(19) 0.040(2) 0.033(2) 0.0026(18) 0.0119(17) -0.0058(17)
C9 0.029(2) 0.045(2) 0.034(2) 0.0011(18) 0.0111(17) -0.0088(17)
C10 0.037(2) 0.045(2) 0.041(3) -0.009(2) 0.016(2) -0.0105(19)
C11 0.033(2) 0.037(2) 0.045(3) -0.010(2) 0.0120(19) -0.0037(18)
C12 0.0259(19) 0.036(2) 0.037(2) -0.0017(18) 0.0085(17) -0.0020(16)
C13 0.042(2) 0.039(2) 0.046(3) 0.002(2) 0.013(2) 0.0041(19)
C18 0.069(3) 0.050(3) 0.050(3) -0.008(2) 0.030(3) -0.011(2)
C23 0.0267(19) 0.036(2) 0.034(2) 0.0033(18) 0.0043(17) -0.0005(17)
C24 0.0291(19) 0.038(2) 0.031(2) 0.0019(18) 0.0037(17) -0.0027(17)
C26 0.030(2) 0.034(2) 0.033(2) -0.0040(18) 0.0054(17) -0.0027(17)
C27 0.042(2) 0.040(2) 0.041(3) 0.006(2) 0.014(2) 0.0047(19)
C28 0.051(3) 0.047(3) 0.046(3) 0.008(2) 0.016(2) -0.001(2)
C29 0.053(3) 0.041(3) 0.047(3) 0.007(2) 0.012(2) 0.007(2)
C30 0.044(2) 0.042(3) 0.047(3) -0.009(2) 0.008(2) 0.001(2)
C31 0.040(2) 0.044(2) 0.033(2) -0.012(2) 0.0094(19) -0.0026(19)
C32 0.032(2) 0.033(2) 0.030(2) -0.0058(17) 0.0045(17) -0.0047(17)
C33 0.047(2) 0.043(2) 0.035(2) 0.001(2) 0.015(2) -0.005(2)
C38 0.064(3) 0.053(3) 0.067(4) -0.013(3) 0.013(3) 0.017(3)
C45 0.031(2) 0.033(2) 0.033(2) 0.0042(17) 0.0105(17) -0.0023(17)
C47 0.0226(18) 0.046(2) 0.032(2) 0.0032(19) 0.0038(16) -0.0037(17)
C48 0.0229(19) 0.044(2) 0.038(2) 0.0070(19) 0.0023(17) -0.0008(17)
C49 0.027(2) 0.044(2) 0.043(3) 0.007(2) 0.0048(18) -0.0023(18)
C50 0.031(2) 0.052(3) 0.034(2) 0.002(2) 0.0053(18) -0.0081(19)
C51 0.033(2) 0.055(3) 0.036(2) -0.005(2) 0.0084(19) -0.003(2)
C52 0.032(2) 0.043(2) 0.041(2) -0.002(2) 0.0058(19) -0.0030(18)
C53 0.060(3) 0.050(3) 0.049(3) -0.001(2) 0.013(2) 0.010(2)
C58 0.051(3) 0.065(3) 0.040(3) 0.006(2) 0.015(2) -0.008(2)
C63 0.041(2) 0.049(3) 0.050(3) 0.007(2) 0.015(2) 0.006(2)
C67 0.037(2) 0.056(3) 0.040(3) 0.009(2) 0.003(2) 0.009(2)
C68 0.044(3) 0.057(3) 0.037(3) 0.010(2) 0.006(2) 0.010(2)
C70 0.038(2) 0.039(2) 0.028(2) 0.0072(18) 0.0080(18) 0.0030(18)
C71 0.049(2) 0.039(2) 0.035(2) 0.004(2) 0.012(2) 0.001(2)
C72 0.088(4) 0.038(3) 0.073(4) -0.005(3) 0.041(3) -0.010(3)
C76 0.053(3) 0.041(3) 0.042(3) 0.008(2) 0.014(2) -0.005(2)
C77 0.047(3) 0.049(3) 0.038(3) 0.010(2) 0.014(2) 0.006(2)
C78 0.059(3) 0.044(3) 0.039(3) 0.001(2) 0.016(2) 0.007(2)
C79 0.051(3) 0.042(3) 0.035(2) 0.002(2) 0.010(2) 0.000(2)
C80 0.070(3) 0.042(3) 0.061(3) -0.013(2) 0.019(3) -0.013(2)
C85 0.066(3) 0.072(4) 0.065(4) 0.014(3) 0.037(3) 0.011(3)
C93 0.038(2) 0.032(2) 0.052(3) 0.002(2) 0.023(2) 0.0012(18)
C96 0.0260(18) 0.029(2) 0.030(2) -0.0018(16) 0.0064(16) 0.0005(15)
C97 0.033(2) 0.027(2) 0.030(2) 0.0016(16) 0.0088(17) -0.0027(16)
C98 0.033(2) 0.029(2) 0.030(2) 0.0039(16) 0.0066(17) 0.0042(16)
C99 0.0300(19) 0.029(2) 0.033(2) -0.0006(17) 0.0104(17) 0.0038(16)
C100 0.0258(18) 0.0266(19) 0.027(2) -0.0022(16) 0.0040(15) -0.0008(15)
C101 0.0267(18) 0.0253(19) 0.028(2) -0.0012(16) 0.0045(16) 0.0012(15)
C104 0.0293(19) 0.029(2) 0.028(2) -0.0010(16) 0.0086(16) 0.0032(15)
C105 0.033(2) 0.030(2) 0.028(2) -0.0007(17) 0.0088(17) 0.0022(16)
C106 0.0290(19) 0.042(2) 0.031(2) 0.0019(18) 0.0075(17) 0.0053(17)
C107 0.039(2) 0.046(3) 0.034(2) 0.007(2) 0.0037(19) 0.011(2)
C108 0.040(2) 0.037(2) 0.037(2) 0.0093(19) 0.0100(19) 0.0016(18)
C109 0.032(2) 0.035(2) 0.034(2) 0.0008(18) 0.0096(18) 0.0017(17)
C111 0.055(2) 0.054(2) 0.065(2) 0.0242(18) 0.0167(18) 0.0010(19)
C116 0.0300(17) 0.061(2) 0.047(2) -0.0027(17) 0.0085(16) 0.0002(16)
C121 0.030(2) 0.0283(19) 0.028(2) 0.0068(16) 0.0076(16) 0.0037(16)
C122 0.030(2) 0.035(2) 0.033(2) 0.0031(17) 0.0074(17) 0.0017(17)
C123 0.038(2) 0.047(3) 0.036(2) 0.006(2) 0.0154(19) 0.005(2)
C124 0.048(3) 0.045(3) 0.031(2) 0.000(2) 0.015(2) 0.008(2)
C125 0.037(2) 0.035(2) 0.029(2) 0.0017(18) 0.0022(17) 0.0054(18)
C126 0.0286(19) 0.034(2) 0.031(2) 0.0050(17) 0.0072(17) 0.0028(16)
C128 0.051(3) 0.047(3) 0.037(3) -0.001(2) 0.009(2) 0.003(2)
C133 0.057(2) 0.082(2) 0.062(2) -0.006(2) 0.0370(18) -0.017(2)
C138 0.0286(19) 0.033(2) 0.029(2) 0.0043(16) 0.0132(16) 0.0046(16)
C139 0.0238(18) 0.035(2) 0.029(2) 0.0043(17) 0.0085(16) 0.0024(16)
C140 0.0298(19) 0.032(2) 0.032(2) 0.0029(17) 0.0128(17) -0.0029(16)
C141 0.0401(17) 0.0382(17) 0.0467(19) -0.0008(15) 0.0137(15) -0.0043(15)
C145 0.031(2) 0.042(2) 0.033(2) -0.0020(19) 0.0062(17) -0.0063(18)
C146 0.031(2) 0.042(2) 0.036(2) 0.0059(19) 0.0037(18) 0.0052(17)
C147 0.035(2) 0.034(2) 0.032(2) 0.0015(18) 0.0064(18) 0.0043(17)
C149 0.042(2) 0.060(2) 0.079(3) 0.0026(19) -0.0046(17) 0.0168(18)
C156 0.047(3) 0.030(2) 0.042(3) 0.0048(19) 0.017(2) 0.0058(19)
Ir1 0.02463(8) 0.03300(9) 0.02764(9) 0.00174(7) 0.00597(6) -0.00166(7)
N3 0.0237(15) 0.0361(18) 0.0263(17) 0.0008(14) 0.0047(13) -0.0033(13)
N25 0.0306(17) 0.0339(17) 0.0301(18) 0.0000(14) 0.0074(14) -0.0017(14)
N46 0.0302(17) 0.0409(19) 0.0310(19) 0.0053(15) 0.0046(15) 0.0025(15)
N69 0.0378(19) 0.039(2) 0.037(2) 0.0054(16) 0.0100(16) 0.0016(16)
B103 0.027(2) 0.028(2) 0.032(2) 0.0010(19) 0.0080(18) 0.0031(17)

loop_
_atom_type_symbol
_atom_type_scat_dispersion_real
_atom_type_scat_dispersion_imag
_atom_type_scat_Cromer_Mann_a1
_atom_type_scat_Cromer_Mann_b1
_atom_type_scat_Cromer_Mann_a2
_atom_type_scat_Cromer_Mann_b2
_atom_type_scat_Cromer_Mann_a3
_atom_type_scat_Cromer_Mann_b3
_atom_type_scat_Cromer_Mann_a4
_atom_type_scat_Cromer_Mann_b4
_atom_type_scat_Cromer_Mann_c
_atom_type_scat_source
C 0.0033 0.0016 2.3100 20.8439 1.0200 10.2075 1.5886 0.5687 0.8650 51.6512 0.2156 'International Tables Vol C 4.2.6.8 and 6.1.1.4'
H 0.0000 0.0000 0.4930 10.5109 0.3229 26.1257 0.1402 3.1424 0.0408 57.7998 0.0030 'International Tables Vol C 4.2.6.8 and 6.1.1.4'
N 0.0061 0.0033 12.2126 0.0057 3.1322 9.8933 2.0125 28.9975 1.1663 0.5826 -11.5290 'International Tables Vol C 4.2.6.8 and 6.1.1.4'
Ir -1.4442 7.9887 27.3049 1.5928 16.7296 8.8655 15.6115 0.4179 5.8338 45.0011 11.4722 'International Tables Vol C 4.2.6.8 and 6.1.1.4'
F 0.0171 0.0103 3.5392 10.2825 2.6412 4.2944 1.5170 0.2615 1.0243 26.1476 0.2776 'International Tables Vol C 4.2.6.8 and 6.1.1.4'
B 0.0013 0.0007 2.0545 23.2185 1.3326 1.0210 1.0979 60.3498 0.7068 0.1403 -0.1932 'International Tables Vol C 4.2.6.8 and 6.1.1.4'

loop_
_geom_angle_atom_site_label_1
_geom_angle_atom_site_label_2
_geom_angle_atom_site_label_3
_geom_angle
_geom_angle_publ_flag
Ir1 C2 N3 127.6(3) yes
Ir1 C2 N25 125.7(3) yes
N3 C2 N25 105.2(3) yes
C5 C4 C12 122.1(4) yes
C5 C4 N3 115.8(4) yes
C12 C4 N3 122.1(4) yes
C4 C5 C6 121.7(4) yes
C4 C5 C9 117.6(4) yes
C6 C5 C9 120.6(4) yes
C5 C6 Ir1 110.3(2) yes
C5 C6 H61 109.9 no
Ir1 C6 H61 110.5 no
C5 C6 H62 109.6 no
Ir1 C6 H62 108.6 no
H61 C6 H62 108.0 no
C5 C9 C10 121.9(4) yes
C5 C9 H91 118.5 no
C10 C9 H91 119.6 no
C9 C10 C11 118.4(4) yes
C9 C10 C18 120.4(4) yes
C11 C10 C18 121.2(4) yes
C10 C11 C12 122.7(4) yes
C10 C11 H111 119.0 no
C12 C11 H111 118.3 no
C11 C12 C4 117.3(4) yes
C11 C12 C13 118.4(4) yes
C4 C12 C13 124.3(4) yes
C12 C13 H133 110.2 no
C12 C13 H132 110.9 no
H133 C13 H132 109.3 no
C12 C13 H131 109.7 no
H133 C13 H131 108.6 no
H132 C13 H131 108.2 no
C10 C18 H181 112.4 no
C10 C18 H183 109.3 no
H181 C18 H183 108.5 no
C10 C18 H182 109.6 no
H181 C18 H182 109.0 no
H183 C18 H182 107.8 no
C24 C23 N3 107.5(3) yes
C24 C23 H231 127.5 no
N3 C23 H231 125.0 no
C23 C24 N25 106.9(3) yes
C23 C24 H241 128.3 no
N25 C24 H241 124.8 no
C27 C26 C32 122.5(4) yes
C27 C26 N25 116.3(3) yes
C32 C26 N25 121.1(4) yes
C26 C27 C28 121.2(4) yes
C26 C27 C29 117.8(4) yes
C28 C27 C29 120.8(4) yes
C27 C28 Ir1 107.3(3) yes
C27 C28 H282 108.1 no
Ir1 C28 H282 113.1 no
C27 C28 H281 110.9 no
Ir1 C28 H281 110.2 no
H282 C28 H281 107.3 no
C27 C29 C30 121.4(4) yes
C27 C29 H291 119.1 no
C30 C29 H291 119.5 no
C29 C30 C31 118.2(4) yes
C29 C30 C38 120.4(4) yes
C31 C30 C38 121.4(4) yes
C30 C31 C32 122.9(4) yes
C30 C31 H311 119.2 no
C32 C31 H311 118.0 no
C31 C32 C26 117.1(4) yes
C31 C32 C33 119.3(4) yes
C26 C32 C33 123.5(4) yes
C32 C33 H332 111.0 no
C32 C33 H331 110.4 no
H332 C33 H331 108.4 no
C32 C33 H333 110.8 no
H332 C33 H333 107.3 no
H331 C33 H333 108.9 no
C30 C38 H382 110.3 no
C30 C38 H381 111.1 no
H382 C38 H381 107.7 no
C30 C38 H383 111.0 no
H382 C38 H383 107.8 no
H381 C38 H383 108.9 no
Ir1 C45 N46 112.8(3) yes
Ir1 C45 N69 143.6(3) yes
N46 C45 N69 103.2(3) yes
C48 C47 C52 123.0(4) yes
C48 C47 N46 116.5(4) yes
C52 C47 N46 120.3(4) yes
C47 C48 C49 116.7(4) yes
C47 C48 C63 123.7(4) yes
C49 C48 C63 119.3(4) yes
C47 C48 Ir1 87.6(2) yes
C49 C48 Ir1 116.2(3) yes
C63 C48 Ir1 73.7(2) yes
C48 C49 C50 122.0(4) yes
C48 C49 H491 118.1 no
C50 C49 H491 119.9 no
C49 C50 C51 118.3(4) yes
C49 C50 C58 121.1(4) yes
C51 C50 C58 120.6(4) yes
C50 C51 C52 123.2(4) yes
C50 C51 H511 118.8 no
C52 C51 H511 118.0 no
C51 C52 C47 116.8(4) yes
C51 C52 C53 120.8(4) yes
C47 C52 C53 122.4(4) yes
C52 C53 H531 110.5 no
C52 C53 H533 111.0 no
H531 C53 H533 109.1 no
C52 C53 H532 109.9 no
H531 C53 H532 108.0 no
H533 C53 H532 108.3 no
C50 C58 H581 109.5 no
C50 C58 H582 110.4 no
H581 C58 H582 107.9 no
C50 C58 H583 111.8 no
H581 C58 H583 108.7 no
H582 C58 H583 108.5 no
C48 C63 Ir1 71.7(2) yes
C48 C63 H631 109.7 no
Ir1 C63 H631 108.7 no
C48 C63 H632 110.0 no
Ir1 C63 H632 137.5 no
H631 C63 H632 110.0 no
C48 C63 H633 109.1 no
Ir1 C63 H633 40.3 no
H631 C63 H633 108.8 no
H632 C63 H633 109.2 no
C68 C67 N46 106.1(4) yes
C68 C67 H671 127.3 no
N46 C67 H671 126.5 no
C67 C68 N69 107.5(4) yes
C67 C68 H681 127.7 no
N69 C68 H681 124.8 no
C71 C70 C79 122.7(4) yes
C71 C70 N69 119.3(4) yes
C79 C70 N69 118.0(4) yes
C70 C71 C72 121.8(4) yes
C70 C71 C76 117.4(4) yes
C72 C71 C76 120.8(4) yes
C71 C72 H722 111.0 no
C71 C72 H721 110.2 no
H722 C72 H721 108.5 no
C71 C72 H723 110.7 no
H722 C72 H723 109.4 no
H721 C72 H723 107.0 no
C71 C76 C77 121.9(4) yes
C71 C76 H761 118.8 no
C77 C76 H761 119.3 no
C76 C77 C78 118.8(4) yes
C76 C77 C85 120.6(4) yes
C78 C77 C85 120.6(4) yes
C77 C78 C79 122.0(4) yes
C77 C78 H781 119.4 no
C79 C78 H781 118.5 no
C70 C79 C78 117.1(4) yes
C70 C79 C80 121.3(4) yes
C78 C79 C80 121.6(4) yes
C79 C80 H801 110.9 no
C79 C80 H803 110.3 no
H801 C80 H803 108.9 no
C79 C80 H802 110.6 no
H801 C80 H802 108.2 no
H803 C80 H802 107.9 no
C77 C85 H851 110.6 no
C77 C85 H852 110.6 no
H851 C85 H852 109.3 no
C77 C85 H853 109.7 no
H851 C85 H853 108.2 no
H852 C85 H853 108.2 no
F92 C93 F95 105.5(4) yes
F92 C93 F94 106.0(3) yes
F95 C93 F94 106.7(4) yes
F92 C93 C96 113.6(3) yes
F95 C93 C96 112.3(4) yes
F94 C93 C96 112.2(4) yes
C93 C96 C97 117.9(3) yes
C93 C96 C101 121.2(3) yes
C97 C96 C101 120.9(3) yes
C96 C97 C98 118.2(3) yes
C96 C97 H971 121.0 no
C98 C97 H971 120.8 no
C97 C98 C99 120.3(4) yes
C97 C98 C156 120.0(4) yes
C99 C98 C156 119.7(3) yes
C98 C99 C100 123.2(3) yes
C98 C99 H991 118.0 no
C100 C99 H991 118.8 no
C99 C100 C101 115.0(3) yes
C99 C100 B103 121.6(3) yes
C101 C100 B103 123.1(3) yes
C100 C101 C96 122.4(3) yes
C100 C101 H1011 118.7 no
C96 C101 H1011 118.9 no
C105 C104 C109 115.8(4) yes
C105 C104 B103 124.9(3) yes
C109 C104 B103 118.9(3) yes
C104 C105 C106 121.9(4) yes
C104 C105 H1051 120.2 no
C106 C105 H1051 117.8 no
C105 C106 C107 120.8(4) yes
C105 C106 C116 121.2(3) yes
C107 C106 C116 118.0(3) yes
C106 C107 C108 118.5(4) yes
C106 C107 H1071 120.8 no
C108 C107 H1071 120.8 no
C107 C108 C109 120.0(4) yes
C107 C108 C111 120.1(4) yes
C109 C108 C111 119.9(4) yes
C104 C109 C108 122.9(4) yes
C104 C109 H1091 118.3 no
C108 C109 H1091 118.8 no
C108 C111 F322 106.9(4) yes
C108 C111 F321 117.1(4) yes
F322 C111 F321 105.98(6) yes
C108 C111 F320 114.1(5) yes
F322 C111 F320 105.96(6) yes
F321 C111 F320 106.00(6) yes
C108 C111 F324 110.2(4) yes
C108 C111 F325 115.0(4) yes
F324 C111 F325 105.99(6) yes
C108 C111 F323 113.0(4) yes
F324 C111 F323 105.95(6) yes
F325 C111 F323 105.99(6) yes
C106 C116 F331 107.2(5) yes
C106 C116 F330 114.0(6) yes
F331 C116 F330 105.75(6) yes
C106 C116 F332 117.4(5) yes
F331 C116 F332 105.78(6) yes
F330 C116 F332 105.79(6) yes
C106 C116 F335 112.4(3) yes
C106 C116 F334 114.5(3) yes
F335 C116 F334 105.73(6) yes
C106 C116 F333 112.1(3) yes
F335 C116 F333 105.72(6) yes
F334 C116 F333 105.81(6) yes
C122 C121 C126 115.8(3) yes
C122 C121 B103 122.6(3) yes
C126 C121 B103 121.1(3) yes
C121 C122 C123 121.8(4) yes
C121 C122 H1221 119.3 no
C123 C122 H1221 118.9 no
C122 C123 C124 120.9(4) yes
C122 C123 C133 119.4(4) yes
C124 C123 C133 119.6(4) yes
C123 C124 C125 117.6(4) yes
C123 C124 H1241 121.4 no
C125 C124 H1241 120.9 no
C124 C125 C126 121.2(4) yes
C124 C125 C128 119.5(4) yes
C126 C125 C128 119.2(4) yes
C121 C126 C125 122.6(4) yes
C121 C126 H1261 118.6 no
C125 C126 H1261 118.9 no
C125 C128 F130 111.7(4) yes
C125 C128 F131 112.9(4) yes
F130 C128 F131 105.8(4) yes
C125 C128 F129 114.2(4) yes
F130 C128 F129 104.9(4) yes
F131 C128 F129 106.6(4) yes
C123 C133 F340 105.2(4) yes
C123 C133 F342 114.2(5) yes
F340 C133 F342 105.49(6) yes
C123 C133 F341 119.7(4) yes
F340 C133 F341 105.53(6) yes
F342 C133 F341 105.55(6) yes
C123 C133 F344 108.7(3) yes
C123 C133 F345 114.3(4) yes
F344 C133 F345 105.49(6) yes
C123 C133 F343 116.5(3) yes
F344 C133 F343 105.49(6) yes
F345 C133 F343 105.57(6) yes
C139 C138 C147 115.6(4) yes
C139 C138 B103 124.2(3) yes
C147 C138 B103 120.1(3) yes
C138 C139 C140 122.5(4) yes
C138 C139 H1391 119.1 no
C140 C139 H1391 118.4 no
C139 C140 C141 119.4(3) yes
C139 C140 C145 120.4(4) yes
C141 C140 C145 120.2(3) yes
C140 C141 F310 112.2(5) yes
C140 C141 F311 114.3(5) yes
F310 C141 F311 106.00(6) yes
C140 C141 F312 111.8(5) yes
F310 C141 F312 105.99(6) yes
F311 C141 F312 106.00(6) yes
C140 C141 F314 112.5(5) yes
C140 C141 F315 113.0(5) yes
F314 C141 F315 106.00(6) yes
C140 C141 F313 112.7(5) yes
F314 C141 F313 106.01(6) yes
F315 C141 F313 105.99(6) yes
C140 C145 C146 118.1(4) yes
C140 C145 H1451 120.2 no
C146 C145 H1451 121.8 no
C145 C146 C147 121.1(4) yes
C145 C146 C149 120.2(4) yes
C147 C146 C149 118.7(4) yes
C138 C147 C146 122.2(4) yes
C138 C147 H1471 119.1 no
C146 C147 H1471 118.6 no
C146 C149 F303 107.5(4) yes
C146 C149 F302 115.7(4) yes
F303 C149 F302 104.83(6) yes
C146 C149 F301 117.8(4) yes
F303 C149 F301 104.87(6) yes
F302 C149 F301 104.93(6) yes
C146 C149 F305 109.2(4) yes
C146 C149 F304 113.1(4) yes
F305 C149 F304 104.82(6) yes
C146 C149 F306 118.8(4) yes
F305 C149 F306 104.89(6) yes
F304 C149 F306 104.90(6) yes
C98 C156 F159 112.5(3) yes
C98 C156 F158 112.7(4) yes
F159 C156 F158 107.3(4) yes
C98 C156 F157 113.1(4) yes
F159 C156 F157 105.3(4) yes
F158 C156 F157 105.4(3) yes
C6 Ir1 C45 100.36(15) yes
C6 Ir1 C28 90.30(17) yes
C45 Ir1 C28 98.70(17) yes
C6 Ir1 C2 80.88(15) yes
C45 Ir1 C2 178.62(15) yes
C28 Ir1 C2 80.67(17) yes
C6 Ir1 C48 151.64(15) yes
C45 Ir1 C48 76.55(14) yes
C28 Ir1 C48 118.06(16) yes
C2 Ir1 C48 102.64(14) yes
C6 Ir1 C63 117.09(15) yes
C45 Ir1 C63 77.68(15) yes
C28 Ir1 C63 152.62(16) yes
C2 Ir1 C63 102.31(15) yes
C48 Ir1 C63 34.56(14) yes
C6 Ir1 H633 99.9 no
C45 Ir1 H633 73.1 no
C28 Ir1 H633 167.9 no
C2 Ir1 H633 107.3 no
C48 Ir1 H633 52.0 no
C63 Ir1 H633 18.4 no
C4 N3 C23 127.2(3) yes
C4 N3 C2 122.5(3) yes
C23 N3 C2 110.1(3) yes
C26 N25 C24 128.0(3) yes
C26 N25 C2 121.3(3) yes
C24 N25 C2 110.3(3) yes
C47 N46 C67 131.1(3) yes
C47 N46 C45 116.7(3) yes
C67 N46 C45 112.1(3) yes
C70 N69 C68 123.6(4) yes
C70 N69 C45 125.2(3) yes
C68 N69 C45 111.1(3) yes
C121 B103 C138 111.8(3) yes
C121 B103 C100 111.1(3) yes
C138 B103 C100 105.8(3) yes
C121 B103 C104 101.8(3) yes
C138 B103 C104 111.7(3) yes
C100 B103 C104 114.8(3) yes
C63 H633 Ir1 121.3 no

loop_
_geom_bond_atom_site_label_1
_geom_bond_atom_site_label_2
_geom_bond_distance
_geom_bond_publ_flag
F340 C133 1.357(5) yes
F341 C133 1.316(5) yes
F342 C133 1.334(5) yes
F343 C133 1.333(5) yes
F344 C133 1.360(5) yes
F345 C133 1.341(5) yes
F330 C116 1.334(5) yes
F331 C116 1.339(5) yes
F332 C116 1.318(5) yes
F333 C116 1.327(4) yes
F334 C116 1.337(4) yes
F335 C116 1.341(4) yes
F92 C93 1.336(5) yes
F94 C93 1.316(5) yes
F95 C93 1.328(5) yes
F129 C128 1.330(5) yes
F130 C128 1.347(5) yes
F131 C128 1.331(5) yes
F157 C156 1.339(5) yes
F158 C156 1.343(5) yes
F159 C156 1.346(5) yes
F301 C149 1.332(5) yes
F302 C149 1.337(5) yes
F303 C149 1.364(5) yes
F304 C149 1.346(5) yes
F305 C149 1.352(5) yes
F306 C149 1.329(5) yes
F310 C141 1.348(5) yes
F311 C141 1.347(5) yes
F312 C141 1.342(5) yes
F313 C141 1.341(5) yes
F314 C141 1.351(5) yes
F315 C141 1.345(5) yes
F320 C111 1.336(5) yes
F321 C111 1.339(5) yes
F322 C111 1.354(5) yes
F323 C111 1.338(5) yes
F324 C111 1.356(5) yes
F325 C111 1.338(5) yes
C2 Ir1 2.013(4) yes
C2 N3 1.363(5) yes
C2 N25 1.361(5) yes
C4 C5 1.415(6) yes
C4 C12 1.388(6) yes
C4 N3 1.440(5) yes
C5 C6 1.500(6) yes
C5 C9 1.391(6) yes
C6 Ir1 2.068(4) yes
C6 H61 0.977 no
C6 H62 0.988 no
C9 C10 1.391(6) yes
C9 H91 0.960 no
C10 C11 1.380(6) yes
C10 C18 1.521(6) yes
C11 C12 1.398(6) yes
C11 H111 0.947 no
C12 C13 1.506(6) yes
C13 H133 0.968 no
C13 H132 0.970 no
C13 H131 0.968 no
C18 H181 0.976 no
C18 H183 0.965 no
C18 H182 0.958 no
C23 C24 1.333(6) yes
C23 N3 1.399(5) yes
C23 H231 0.949 no
C24 N25 1.403(5) yes
C24 H241 0.962 no
C26 C27 1.397(6) yes
C26 C32 1.393(5) yes
C26 N25 1.437(5) yes
C27 C28 1.509(6) yes
C27 C29 1.397(6) yes
C28 Ir1 2.059(5) yes
C28 H282 1.001 no
C28 H281 0.999 no
C29 C30 1.400(6) yes
C29 H291 0.966 no
C30 C31 1.379(6) yes
C30 C38 1.516(6) yes
C31 C32 1.394(6) yes
C31 H311 0.954 no
C32 C33 1.499(6) yes
C33 H332 0.970 no
C33 H331 0.968 no
C33 H333 0.973 no
C38 H382 0.971 no
C38 H381 0.961 no
C38 H383 0.971 no
C45 Ir1 2.061(4) yes
C45 N46 1.368(5) yes
C45 N69 1.360(5) yes
C47 C48 1.416(6) yes
C47 C52 1.390(6) yes
C47 N46 1.436(5) yes
C48 C49 1.406(6) yes
C48 C63 1.534(6) yes
C48 Ir1 2.567(4) yes
C49 C50 1.385(6) yes
C49 H491 0.956 no
C50 C51 1.386(6) yes
C50 C58 1.508(6) yes
C51 C52 1.391(6) yes
C51 H511 0.958 no
C52 C53 1.504(7) yes
C53 H531 0.964 no
C53 H533 0.974 no
C53 H532 0.974 no
C58 H581 0.962 no
C58 H582 0.958 no
C58 H583 0.964 no
C63 Ir1 2.596(5) yes
C63 H631 0.949 no
C63 H632 0.944 no
C63 H633 0.959 no
C67 C68 1.334(6) yes
C67 N46 1.383(5) yes
C67 H671 0.958 no
C68 N69 1.391(6) yes
C68 H681 0.947 no
C70 C71 1.382(6) yes
C70 C79 1.399(6) yes
C70 N69 1.441(5) yes
C71 C72 1.511(7) yes
C71 C76 1.400(6) yes
C72 H722 0.949 no
C72 H721 0.984 no
C72 H723 0.960 no
C76 C77 1.380(6) yes
C76 H761 0.955 no
C77 C78 1.376(7) yes
C77 C85 1.518(6) yes
C78 C79 1.398(6) yes
C78 H781 0.969 no
C79 C80 1.507(7) yes
C80 H801 0.950 no
C80 H803 0.972 no
C80 H802 0.981 no
C85 H851 0.953 no
C85 H852 0.967 no
C85 H853 0.969 no
C93 C96 1.492(5) yes
C96 C97 1.383(5) yes
C96 C101 1.394(5) yes
C97 C98 1.390(5) yes
C97 H971 0.964 no
C98 C99 1.389(5) yes
C98 C156 1.487(5) yes
C99 C100 1.398(5) yes
C99 H991 0.951 no
C100 C101 1.404(5) yes
C100 B103 1.638(6) yes
C101 H1011 0.958 no
C104 C105 1.403(5) yes
C104 C109 1.396(5) yes
C104 B103 1.638(6) yes
C105 C106 1.390(5) yes
C105 H1051 0.960 no
C106 C107 1.387(6) yes
C106 C116 1.492(4) yes
C107 C108 1.391(6) yes
C107 H1071 0.966 no
C108 C109 1.388(6) yes
C108 C111 1.489(4) yes
C109 H1091 0.955 no
C121 C122 1.403(5) yes
C121 C126 1.397(6) yes
C121 B103 1.646(6) yes
C122 C123 1.391(6) yes
C122 H1221 0.958 no
C123 C124 1.399(6) yes
C123 C133 1.479(5) yes
C124 C125 1.380(6) yes
C124 H1241 0.954 no
C125 C126 1.383(5) yes
C125 C128 1.493(6) yes
C126 H1261 0.950 no
C138 C139 1.400(5) yes
C138 C147 1.404(5) yes
C138 B103 1.642(6) yes
C139 C140 1.398(5) yes
C139 H1391 0.956 no
C140 C141 1.486(4) yes
C140 C145 1.390(6) yes
C145 C146 1.388(6) yes
C145 H1451 0.955 no
C146 C147 1.386(6) yes
C146 C149 1.475(4) yes
C147 H1471 0.972 no
Ir1 H633 1.964 no
